data_2100604
loop_
_publ_author_name
'F. P. A. Fabbiani'
'D. R. Allan'
'S. Parsons'
'C. R. Pulham'

_publ_contact_author_email F.P.A.Fabbiani@ed.ac.uk
_publ_contact_author_name 'Francesca P. A. Fabbiani'
_publ_section_title
;
 Exploration of the high-pressure behaviour of polycyclic aromatic
 hydrocarbons: naphthalene, phenanthrene and pyrene
;
_journal_coeditor_code BS5035
_journal_date_accepted 2006-07-11
_journal_date_recd_electronic 2006-04-30
_journal_issue 5
_journal_name_full 'Acta Crystallographica Section B'
_journal_page_first 826
_journal_page_last 842
_journal_paper_category FA
_journal_paper_doi 10.1107/S0108768106026814
_journal_volume 62
_journal_year 2006
_chemical_formula_moiety 'C10 H8'
_chemical_formula_sum 'C10 H8'
_chemical_formula_weight 128.16
_chemical_name_common naphthalene
_space_group_IT_number 14
_symmetry_cell_setting monoclinic
_symmetry_space_group_name_Hall '-P 2yab'
_symmetry_space_group_name_H-M 'P 1 21/a 1'
_atom_sites_solution_hydrogens geom
_atom_sites_solution_primary direct
_atom_sites_solution_secondary difmap
_audit_creation_method SHELXL-97
_cell_angle_alpha 90.00
_cell_angle_beta 123.677(16)
_cell_angle_gamma 90.00
_cell_formula_units_Z 2
_cell_length_a 7.9948(12)
_cell_length_b 5.8726(8)
_cell_length_c 8.542(2)
_cell_measurement_reflns_used 317
_cell_measurement_temperature 298(2)
_cell_measurement_theta_max 22.92
_cell_measurement_theta_min 4.46
_cell_volume 333.74(12)
_computing_cell_refinement 'Bruker SMART'
_computing_data_collection 'Bruker SMART'
_computing_data_reduction 'Bruker SAINT'
_computing_molecular_graphics 'Bruker SHELXTL'
_computing_publication_material 'Bruker SHELXTL, XCIF'
_computing_structure_refinement 'SHELXL-97 (Sheldrick, 1997)'
_computing_structure_solution 'SHELXS-97 (Sheldrick, 1990)'
_diffrn_ambient_temperature 298(2)
_diffrn_measured_fraction_theta_full 0.441
_diffrn_measured_fraction_theta_max 0.441
_diffrn_measurement_device_type 'Bruker SMART'
_diffrn_measurement_method 'omega scans'
_diffrn_radiation_monochromator graphite
_diffrn_radiation_source 'fine-focus sealed tube'
_diffrn_radiation_type MoK\a
_diffrn_radiation_wavelength 0.71073
_diffrn_reflns_av_R_equivalents 0.0453
_diffrn_reflns_av_sigmaI/netI 0.0343
_diffrn_reflns_limit_h_max 9
_diffrn_reflns_limit_h_min -9
_diffrn_reflns_limit_k_max 6
_diffrn_reflns_limit_k_min -6
_diffrn_reflns_limit_l_max 6
_diffrn_reflns_limit_l_min -6
_diffrn_reflns_number 1119
_diffrn_reflns_theta_full 25.96
_diffrn_reflns_theta_max 25.962
_diffrn_reflns_theta_min 3.062
_exptl_absorpt_coefficient_mu 0.072
_exptl_absorpt_correction_T_max 0.99
_exptl_absorpt_correction_T_min 0.54
_exptl_absorpt_correction_type multi-scan
_exptl_absorpt_process_details 'based on symmetry-related measuraments'
_exptl_crystal_colour colourless
_exptl_crystal_density_diffrn 1.275
_exptl_crystal_density_method 'not measured'
_exptl_crystal_description block
_exptl_crystal_F_000 136
_exptl_crystal_size_max 0.25
_exptl_crystal_size_mid 0.20
_exptl_crystal_size_min 0.15
_refine_diff_density_max 0.194
_refine_diff_density_min -0.198
_refine_ls_extinction_method none
_refine_ls_goodness_of_fit_ref 1.073
_refine_ls_hydrogen_treatment noref
_refine_ls_matrix_type full
_refine_ls_number_parameters 12
_refine_ls_number_reflns 286
_refine_ls_number_restraints 2
_refine_ls_restrained_S_all 1.091
_refine_ls_R_factor_all 0.0919
_refine_ls_R_factor_gt 0.0624
_refine_ls_shift/su_max 0.000
_refine_ls_shift/su_mean 0.000
_refine_ls_structure_factor_coef Fsqd
_refine_ls_weighting_details 'calc w=1/[\s^2^(Fo^2^)+(0.0995P)^2^+0.3427P] where P=(Fo^2^+2Fc^2^)/3'
_refine_ls_weighting_scheme calc
_refine_ls_wR_factor_gt 0.1754
_refine_ls_wR_factor_ref 0.1970
_reflns_number_gt 199
_reflns_number_total 286
_reflns_threshold_expression >2sigma(I)
_cod_data_source_file bs5035.cif
_cod_data_source_block naphthalene_0.6_GPa
_cod_depositor_comments
;
The following automatic conversions were performed:
'_symmetry_cell_setting' value 'Monoclinic' changed to 'monoclinic'
according to '/home/saulius/struct/CIF-dictionaries/cif_core.dic'
dictionary named 'cif_core.dic' version 2.4.1 from 2010-06-29.

Automatic conversion script
Id: cif_fix_enum 1527 2010-12-29 10:47:43Z saulius 

The following automatic conversions were performed:

'_symmetry_cell_setting' value 'Monoclinic' changed to 'monoclinic'
according to /home/saulius/struct/CIF-dictionaries/cif_core.dic
dictionary named 'cif_core.dic' version 2.4.1 from 2010-06-29.

Automatic conversion script
Id: cif_fix_values 1715 2011-07-08 13:25:40Z adriana 
;
_cod_original_sg_symbol_H-M P2(1)/a
_cod_database_code 2100604
_cod_database_fobs_code 2100604

loop_
_symmetry_equiv_pos_as_xyz
'x, y, z'
'-x+1/2, y+1/2, -z'
'-x, -y, -z'
'x-1/2, -y-1/2, z'

loop_
_atom_site_type_symbol
_atom_site_label
_atom_site_fract_x
_atom_site_fract_y
_atom_site_fract_z
_atom_site_U_iso_or_equiv
_atom_site_adp_type
_atom_site_calc_flag
_atom_site_refinement_flags
_atom_site_occupancy
C C1 0.0862(5) 0.0189(5) 0.3319(4) 0.0513(16) Uiso d G 1
H H1 0.1303 0.0597 0.4543 0.062 Uiso calc R 1
C C2 0.1154(5) 0.1652(4) 0.2234(4) 0.0391(14) Uiso d G 1
H H2 0.1798 0.3038 0.2731 0.047 Uiso calc R 1
C C3 0.0476(4) 0.1059(3) 0.0353(4) 0.0326(12) Uiso d GD 1
C C4 0.0750(5) 0.2539(4) -0.0805(5) 0.0352(13) Uiso d G 1
H H4 0.1379 0.3938 -0.0336 0.042 Uiso calc R 1
C C5 -0.0104(6) -0.1931(5) 0.2590(4) 0.0460(16) Uiso d GD 1
H H5 -0.0296 -0.2909 0.3333 0.055 Uiso calc R 1

loop_
_atom_type_symbol
_atom_type_description
_atom_type_scat_dispersion_real
_atom_type_scat_dispersion_imag
_atom_type_scat_source
C C 0.0033 0.0016 'International Tables Vol C Tables 4.2.6.8 and 6.1.1.4'
H H 0.0000 0.0000 'International Tables Vol C Tables 4.2.6.8 and 6.1.1.4'

loop_
_geom_angle_atom_site_label_1
_geom_angle_atom_site_label_2
_geom_angle_atom_site_label_3
_geom_angle_site_symmetry_1
_geom_angle
C2 C1 C5 . 120.5
C2 C1 H1 . 119.7
C5 C1 H1 . 119.7
C1 C2 C3 . 120.4
C1 C2 H2 . 119.8
C3 C2 H2 . 119.8
C3 C3 C4 3 119.8(2)
C3 C3 C2 3 118.5(2)
C4 C3 C2 . 121.7
C5 C4 C3 3 120.7(3)
C5 C4 H4 3 119.7
C3 C4 H4 . 119.7
C4 C5 C1 3 120.09(17)
C4 C5 H5 3 120.0
C1 C5 H5 . 120.0

loop_
_geom_bond_atom_site_label_1
_geom_bond_atom_site_label_2
_geom_bond_site_symmetry_2
_geom_bond_distance
C1 C2 . 1.3757
C1 C5 . 1.4146
C1 H1 . 0.9300
C2 C3 . 1.4248
C2 H2 . 0.9300
C3 C3 3 1.408(4)
C3 C4 . 1.4224
C4 C5 3 1.358(7)
C4 H4 . 0.9300
C5 C4 3 1.358(6)
C5 H5 . 0.9300
